data_1574055
loop_
_publ_author_name
'He, Ze-Liang'
'Li, Li'
'Chen, Zhi-Chao'
'Du, Wei'
'Chen, Ying-Chun'

_publ_section_title
;
 Palladium-catalysed asymmetric cascade transformations of 4-alken-2-ynyl
 carbonates to construct complex frameworks.
;
_journal_issue 7
_journal_name_full 'Chemical science'
_journal_page_first 3124
_journal_page_last 3129
_journal_paper_doi 10.1039/d4sc07823c
_journal_volume 16
_journal_year 2025
_chemical_formula_moiety 'C28 H20 F3 N O2'
_chemical_formula_sum 'C28 H20 F3 N O2'
_chemical_formula_weight 459.45
_space_group_crystal_system triclinic
_space_group_IT_number 2
_space_group_name_Hall '-P 1'
_space_group_name_H-M_alt 'P -1'
_atom_sites_solution_hydrogens geom
_atom_sites_solution_primary dual
_audit_creation_date 2024-05-30
_audit_creation_method
;
Olex2 1.3
(compiled 2020.11.12 svn.r5f609507 for OlexSys, GUI svn.r6408)
;
_audit_update_record
;
2024-09-01 deposited with the CCDC.	2025-01-16 downloaded from the CCDC.
;
_cell_angle_alpha 91.791(4)
_cell_angle_beta 104.104(4)
_cell_angle_gamma 102.384(3)
_cell_formula_units_Z 2
_cell_length_a 9.9196(10)
_cell_length_b 9.9973(9)
_cell_length_c 11.8824(11)
_cell_measurement_reflns_used 6042
_cell_measurement_temperature 227(2)
_cell_measurement_theta_max 26.180
_cell_measurement_theta_min 2.175
_cell_volume 1111.91(18)
_computing_cell_refinement 'SAINT V8.40B (?, 2016)'
_computing_data_reduction 'SAINT V8.40B (?, 2016)'
_computing_molecular_graphics 'Olex2 1.3 (Dolomanov et al., 2009)'
_computing_publication_material 'Olex2 1.3 (Dolomanov et al., 2009)'
_computing_structure_refinement 'SHELXL 2014/7 (Sheldrick, 2015)'
_computing_structure_solution 'SHELXT 2018/2 (Sheldrick, 2018)'
_diffrn_ambient_temperature 227.0
_diffrn_measured_fraction_theta_full 0.991
_diffrn_measured_fraction_theta_max 0.990
_diffrn_measurement_device_type 'Bruker APEX-II CCD'
_diffrn_measurement_method '\f and \w scans'
_diffrn_radiation_type MoK\a
_diffrn_radiation_wavelength 0.71073
_diffrn_reflns_av_R_equivalents 0.0935
_diffrn_reflns_av_unetI/netI 0.0893
_diffrn_reflns_Laue_measured_fraction_full 0.991
_diffrn_reflns_Laue_measured_fraction_max 0.990
_diffrn_reflns_limit_h_max 12
_diffrn_reflns_limit_h_min -12
_diffrn_reflns_limit_k_max 12
_diffrn_reflns_limit_k_min -11
_diffrn_reflns_limit_l_max 15
_diffrn_reflns_limit_l_min -15
_diffrn_reflns_number 18358
_diffrn_reflns_point_group_measured_fraction_full 0.991
_diffrn_reflns_point_group_measured_fraction_max 0.990
_diffrn_reflns_theta_full 25.242
_diffrn_reflns_theta_max 27.506
_diffrn_reflns_theta_min 2.429
_diffrn_source_current 1.4
_diffrn_source_power 0.07
_diffrn_source_voltage 50.0
_diffrn_standards_number 0
_exptl_absorpt_coefficient_mu 0.103
_exptl_absorpt_correction_T_max 0.7456
_exptl_absorpt_correction_T_min 0.3870
_exptl_absorpt_correction_type multi-scan
_exptl_absorpt_process_details
;
SADABS-2016/2 (Bruker,2016/2) was used for absorption correction.
wR2(int) was 0.1603 before and 0.0995 after correction.
The Ratio of minimum to maximum transmission is 0.5190.
The \l/2 correction factor is Not present.
;
_exptl_crystal_colour 'clear light colourless'
_exptl_crystal_colour_lustre clear
_exptl_crystal_colour_modifier light
_exptl_crystal_colour_primary colourless
_exptl_crystal_density_diffrn 1.372
_exptl_crystal_description plate
_exptl_crystal_F_000 476
_exptl_crystal_size_max 0.45
_exptl_crystal_size_mid 0.37
_exptl_crystal_size_min 0.1
_refine_diff_density_max 0.252
_refine_diff_density_min -0.282
_refine_diff_density_rms 0.052
_refine_ls_extinction_method none
_refine_ls_goodness_of_fit_ref 1.055
_refine_ls_hydrogen_treatment constr
_refine_ls_matrix_type full
_refine_ls_number_parameters 308
_refine_ls_number_reflns 5062
_refine_ls_number_restraints 0
_refine_ls_restrained_S_all 1.055
_refine_ls_R_factor_all 0.1065
_refine_ls_R_factor_gt 0.0703
_refine_ls_shift/su_max 0.000
_refine_ls_shift/su_mean 0.000
_refine_ls_structure_factor_coef Fsqd
_refine_ls_weighting_details 'w=1/[\s^2^(Fo^2^)+(0.1166P)^2^] where P=(Fo^2^+2Fc^2^)/3'
_refine_ls_weighting_scheme calc
_refine_ls_wR_factor_gt 0.1888
_refine_ls_wR_factor_ref 0.2161
_reflns_Friedel_coverage 0.000
_reflns_number_gt 3218
_reflns_number_total 5062
_reflns_threshold_expression 'I > 2\s(I)'
_cod_data_source_file d4sc07823c2.cif
_cod_data_source_block 18
_cod_database_code 1574055
_shelx_shelxl_version_number 2014/7
_shelx_space_group_comment
;
The symmetry employed for this shelxl refinement is uniquely defined
by the following loop, which should always be used as a source of
symmetry information in preference to the above space-group names.
They are only intended as comments.
;
_shelx_estimated_absorpt_t_max 0.990
_shelx_estimated_absorpt_t_min 0.955
_olex2_refinement_description
;
1. Fixed Uiso
 At 1.2 times of:
  All C(H) groups, All C(H,H) groups
 At 1.5 times of:
  All C(H,H,H) groups
2.a Ternary CH refined with riding coordinates:
 C2(H2), C7(H7)
2.b Secondary CH2 refined with riding coordinates:
 C14(H14A,H14B)
2.c Aromatic/amide H refined with riding coordinates:
 C28(H28), C27(H27), C3(H3), C10(H10), C11(H11), C12(H12), C13(H13), C17(H17),
 C18(H18), C19(H19), C20(H20), C24(H24), C25(H25)
2.d Idealised Me refined as rotating group:
 C22(H22A,H22B,H22C)
;
_olex2_submission_special_instructions 'No special instructions were received'

loop_
_space_group_symop_operation_xyz
'x, y, z'
'-x, -y, -z'

loop_
_atom_site_label
_atom_site_type_symbol
_atom_site_fract_x
_atom_site_fract_y
_atom_site_fract_z
_atom_site_U_iso_or_equiv
_atom_site_adp_type
_atom_site_occupancy
_atom_site_site_symmetry_order
_atom_site_calc_flag
_atom_site_refinement_flags_posn
_atom_site_refinement_flags_adp
_atom_site_refinement_flags_occupancy
_atom_site_disorder_assembly
_atom_site_disorder_group
O1 O 0.16139(16) 0.59609(18) 0.00923(14) 0.0648(5) Uani 1 1 d . . . . .
O2 O 0.55501(18) 1.08542(16) 0.17024(15) 0.0652(5) Uani 1 1 d . . . . .
C1 C 0.2846(2) 0.8646(2) 0.15536(18) 0.0464(5) Uani 1 1 d . . . . .
C2 C 0.4425(2) 0.7783(2) 0.10331(16) 0.0422(5) Uani 1 1 d . . . . .
H2 H 0.5282 0.8165 0.0758 0.051 Uiso 1 1 calc R U . . .
N3 N 0.62434(19) 1.01386(18) 0.35214(16) 0.0525(5) Uani 1 1 d . . . . .
C28 C -0.1335(3) 0.5314(3) 0.3836(2) 0.0728(7) Uani 1 1 d . . . . .
H28 H -0.1710 0.4561 0.4210 0.087 Uiso 1 1 calc R U . . .
C27 C -0.1576(3) 0.6566(3) 0.4054(3) 0.0761(8) Uani 1 1 d . . . . .
H27 H -0.2147 0.6672 0.4561 0.091 Uiso 1 1 calc R U . . .
C3 C -0.0994(2) 0.7687(3) 0.3543(2) 0.0634(6) Uani 1 1 d . . . . .
H3 H -0.1163 0.8552 0.3712 0.076 Uiso 1 1 calc R U . . .
C4 C -0.0159(2) 0.7555(2) 0.27786(18) 0.0499(5) Uani 1 1 d . . . . .
C5 C 0.0604(2) 0.8752(2) 0.2297(2) 0.0528(5) Uani 1 1 d . . . . .
C6 C 0.1743(2) 0.8737(2) 0.19157(19) 0.0503(5) Uani 1 1 d . . . . .
C7 C 0.3087(2) 0.8272(2) 0.03812(18) 0.0487(5) Uani 1 1 d . . . . .
H7 H 0.3361 0.9106 -0.0014 0.058 Uiso 1 1 calc R U . . .
C8 C 0.4136(2) 0.6252(2) 0.10588(16) 0.0429(5) Uani 1 1 d . . . . .
C9 C 0.2772(2) 0.5431(2) 0.06068(18) 0.0505(5) Uani 1 1 d . . . . .
C10 C 0.2495(3) 0.4015(3) 0.0668(2) 0.0647(7) Uani 1 1 d . . . . .
H10 H 0.1565 0.3476 0.0369 0.078 Uiso 1 1 calc R U . . .
C11 C 0.3591(3) 0.3406(2) 0.1168(2) 0.0678(7) Uani 1 1 d . . . . .
H11 H 0.3407 0.2450 0.1212 0.081 Uiso 1 1 calc R U . . .
C12 C 0.0039(3) 0.6252(2) 0.2529(2) 0.0584(6) Uani 1 1 d . . . . .
H12 H 0.0569 0.6127 0.1992 0.070 Uiso 1 1 calc R U . . .
C13 C -0.0533(3) 0.5142(3) 0.3059(2) 0.0697(7) Uani 1 1 d . . . . .
H13 H -0.0380 0.4270 0.2894 0.084 Uiso 1 1 calc R U . . .
C14 C 0.1969(3) 0.7207(3) -0.0438(2) 0.0636(6) Uani 1 1 d . . . . .
H14A H 0.1109 0.7563 -0.0706 0.076 Uiso 1 1 calc R U . . .
H14B H 0.2310 0.7013 -0.1120 0.076 Uiso 1 1 calc R U . . .
C15 C 0.4380(2) 0.85999(19) 0.21925(17) 0.0408(5) Uani 1 1 d . . . . .
C16 C 0.4684(2) 0.8045(2) 0.33554(17) 0.0431(5) Uani 1 1 d . . . . .
C17 C 0.4096(3) 0.6849(2) 0.3764(2) 0.0541(6) Uani 1 1 d . . . . .
H17 H 0.3349 0.6191 0.3267 0.065 Uiso 1 1 calc R U . . .
C18 C 0.4618(3) 0.6619(3) 0.4925(2) 0.0692(8) Uani 1 1 d . . . . .
H18 H 0.4222 0.5799 0.5209 0.083 Uiso 1 1 calc R U . . .
C19 C 0.5703(3) 0.7577(4) 0.5654(2) 0.0784(9) Uani 1 1 d . . . . .
H19 H 0.6039 0.7404 0.6434 0.094 Uiso 1 1 calc R U . . .
C20 C 0.6313(3) 0.8792(3) 0.5267(2) 0.0691(7) Uani 1 1 d . . . . .
H20 H 0.7051 0.9451 0.5771 0.083 Uiso 1 1 calc R U . . .
C21 C 0.5799(2) 0.9004(2) 0.41128(18) 0.0491(5) Uani 1 1 d . . . . .
C22 C 0.7386(3) 1.1325(3) 0.4035(3) 0.0763(8) Uani 1 1 d . . . . .
H22A H 0.7485 1.1977 0.3455 0.114 Uiso 1 1 calc R U . . .
H22B H 0.8274 1.1034 0.4304 0.114 Uiso 1 1 calc R U . . .
H22C H 0.7165 1.1758 0.4688 0.114 Uiso 1 1 calc R U . . .
C23 C 0.5433(2) 1.0010(2) 0.24044(19) 0.0470(5) Uani 1 1 d . . . . .
C24 C 0.5226(2) 0.5602(2) 0.15459(18) 0.0502(5) Uani 1 1 d . . . . .
H24 H 0.6162 0.6130 0.1840 0.060 Uiso 1 1 calc R U . . .
C25 C 0.4952(3) 0.4191(2) 0.1603(2) 0.0602(6) Uani 1 1 d . . . . .
H25 H 0.5698 0.3771 0.1939 0.072 Uiso 1 1 calc R U . . .
C26 C 0.0115(3) 1.0064(3) 0.2264(3) 0.0745(8) Uani 1 1 d . . . . .
F27 F -0.12902(17) 0.98621(19) 0.17692(19) 0.1012(6) Uani 1 1 d . . . . .
F28 F 0.0781(2) 1.09901(19) 0.1702(2) 0.1198(8) Uani 1 1 d . . . . .
F29 F 0.02941(19) 1.06816(17) 0.3343(2) 0.1025(6) Uani 1 1 d . . . . .

loop_
_atom_site_aniso_label
_atom_site_aniso_U_11
_atom_site_aniso_U_22
_atom_site_aniso_U_33
_atom_site_aniso_U_23
_atom_site_aniso_U_13
_atom_site_aniso_U_12
O1 0.0374(9) 0.0786(12) 0.0696(11) -0.0009(9) 0.0062(7) 0.0040(7)
O2 0.0729(11) 0.0498(9) 0.0782(11) 0.0176(8) 0.0323(9) 0.0089(8)
C1 0.0460(12) 0.0469(11) 0.0519(12) 0.0127(9) 0.0161(9) 0.0171(9)
C2 0.0373(10) 0.0494(11) 0.0422(10) 0.0061(8) 0.0135(8) 0.0107(8)
N3 0.0441(10) 0.0527(11) 0.0586(11) -0.0072(8) 0.0123(9) 0.0092(8)
C28 0.0589(15) 0.0781(18) 0.0716(17) 0.0110(14) 0.0163(13) -0.0053(13)
C27 0.0624(17) 0.091(2) 0.0775(18) 0.0049(15) 0.0346(14) 0.0054(14)
C3 0.0497(14) 0.0724(16) 0.0728(16) 0.0003(12) 0.0241(12) 0.0156(11)
C4 0.0333(11) 0.0625(13) 0.0504(12) 0.0010(10) 0.0064(9) 0.0089(9)
C5 0.0389(11) 0.0612(14) 0.0610(13) 0.0039(11) 0.0124(10) 0.0180(10)
C6 0.0441(12) 0.0539(12) 0.0557(13) 0.0101(10) 0.0131(10) 0.0162(9)
C7 0.0471(12) 0.0586(13) 0.0458(11) 0.0144(10) 0.0147(9) 0.0189(10)
C8 0.0439(11) 0.0507(11) 0.0361(10) 0.0029(8) 0.0146(8) 0.0100(9)
C9 0.0467(12) 0.0590(13) 0.0447(11) 0.0016(10) 0.0154(9) 0.0062(10)
C10 0.0670(16) 0.0589(14) 0.0631(15) 0.0001(12) 0.0238(13) -0.0036(12)
C11 0.098(2) 0.0493(13) 0.0583(14) 0.0066(11) 0.0305(14) 0.0092(13)
C12 0.0524(13) 0.0628(14) 0.0575(13) -0.0030(11) 0.0148(11) 0.0081(11)
C13 0.0681(17) 0.0581(15) 0.0733(16) -0.0044(12) 0.0142(14) -0.0003(12)
C14 0.0510(14) 0.0853(17) 0.0530(13) 0.0111(12) 0.0052(11) 0.0212(12)
C15 0.0400(10) 0.0416(10) 0.0448(11) 0.0089(8) 0.0151(8) 0.0128(8)
C16 0.0452(11) 0.0499(11) 0.0428(10) 0.0060(9) 0.0178(9) 0.0214(9)
C17 0.0634(14) 0.0557(13) 0.0551(13) 0.0152(10) 0.0286(11) 0.0224(10)
C18 0.092(2) 0.0803(17) 0.0659(16) 0.0357(14) 0.0465(16) 0.0505(16)
C19 0.092(2) 0.117(2) 0.0495(14) 0.0241(16) 0.0256(15) 0.0613(19)
C20 0.0667(16) 0.099(2) 0.0460(13) -0.0045(13) 0.0091(12) 0.0375(14)
C21 0.0469(12) 0.0593(13) 0.0481(12) 0.0008(10) 0.0154(10) 0.0245(10)
C22 0.0545(15) 0.0687(17) 0.097(2) -0.0294(15) 0.0198(14) 0.0009(12)
C23 0.0453(12) 0.0434(11) 0.0587(13) 0.0062(9) 0.0232(10) 0.0122(9)
C24 0.0510(12) 0.0580(13) 0.0446(11) 0.0026(9) 0.0128(9) 0.0183(10)
C25 0.0784(17) 0.0578(14) 0.0534(13) 0.0097(11) 0.0220(12) 0.0283(12)
C26 0.0545(16) 0.0733(17) 0.108(2) 0.0180(16) 0.0320(15) 0.0278(13)
F27 0.0585(10) 0.1103(13) 0.1456(16) 0.0355(12) 0.0191(10) 0.0469(9)
F28 0.1043(14) 0.0853(12) 0.214(2) 0.0684(14) 0.0898(16) 0.0518(10)
F29 0.0774(12) 0.0845(12) 0.1546(18) -0.0209(12) 0.0398(12) 0.0313(9)

loop_
_atom_type_symbol
_atom_type_description
_atom_type_scat_dispersion_real
_atom_type_scat_dispersion_imag
_atom_type_scat_source
C C 0.0033 0.0016 'International Tables Vol C Tables 4.2.6.8 and 6.1.1.4'
H H 0.0000 0.0000 'International Tables Vol C Tables 4.2.6.8 and 6.1.1.4'
F F 0.0171 0.0103 'International Tables Vol C Tables 4.2.6.8 and 6.1.1.4'
N N 0.0061 0.0033 'International Tables Vol C Tables 4.2.6.8 and 6.1.1.4'
O O 0.0106 0.0060 'International Tables Vol C Tables 4.2.6.8 and 6.1.1.4'

loop_
_geom_angle_atom_site_label_1
_geom_angle_atom_site_label_2
_geom_angle_atom_site_label_3
_geom_angle
_geom_angle_site_symmetry_1
_geom_angle_site_symmetry_3
_geom_angle_publ_flag
C9 O1 C14 114.46(16) . . ?
C6 C1 C7 134.6(2) . . ?
C6 C1 C15 132.62(19) . . ?
C7 C1 C15 91.80(15) . . ?
C7 C2 H2 113.1 . . ?
C7 C2 C15 88.53(14) . . ?
C8 C2 H2 113.1 . . ?
C8 C2 C7 112.23(16) . . ?
C8 C2 C15 114.68(15) . . ?
C15 C2 H2 113.1 . . ?
C21 N3 C22 124.9(2) . . ?
C23 N3 C21 111.23(17) . . ?
C23 N3 C22 123.9(2) . . ?
C27 C28 H28 120.1 . . ?
C27 C28 C13 119.9(2) . . ?
C13 C28 H28 120.1 . . ?
C28 C27 H27 119.6 . . ?
C28 C27 C3 120.8(3) . . ?
C3 C27 H27 119.6 . . ?
C27 C3 H3 119.6 . . ?
C27 C3 C4 120.7(2) . . ?
C4 C3 H3 119.6 . . ?
C3 C4 C5 122.6(2) . . ?
C3 C4 C12 117.9(2) . . ?
C12 C4 C5 119.3(2) . . ?
C4 C5 C26 119.9(2) . . ?
C6 C5 C4 123.1(2) . . ?
C6 C5 C26 117.0(2) . . ?
C1 C6 C5 176.6(2) . . ?
C1 C7 C2 88.67(15) . . ?
C1 C7 H7 110.9 . . ?
C2 C7 H7 110.9 . . ?
C14 C7 C1 118.49(18) . . ?
C14 C7 C2 115.29(18) . . ?
C14 C7 H7 110.9 . . ?
C9 C8 C2 121.23(19) . . ?
C9 C8 C24 117.7(2) . . ?
C24 C8 C2 121.04(18) . . ?
O1 C9 C8 122.7(2) . . ?
O1 C9 C10 116.1(2) . . ?
C10 C9 C8 121.2(2) . . ?
C9 C10 H10 120.2 . . ?
C11 C10 C9 119.7(2) . . ?
C11 C10 H10 120.2 . . ?
C10 C11 H11 119.9 . . ?
C25 C11 C10 120.3(2) . . ?
C25 C11 H11 119.9 . . ?
C4 C12 H12 119.7 . . ?
C13 C12 C4 120.7(2) . . ?
C13 C12 H12 119.7 . . ?
C28 C13 H13 120.0 . . ?
C12 C13 C28 120.0(3) . . ?
C12 C13 H13 120.0 . . ?
O1 C14 C7 112.01(18) . . ?
O1 C14 H14A 109.2 . . ?
O1 C14 H14B 109.2 . . ?
C7 C14 H14A 109.2 . . ?
C7 C14 H14B 109.2 . . ?
H14A C14 H14B 107.9 . . ?
C1 C15 C2 86.40(14) . . ?
C16 C15 C1 120.54(16) . . ?
C16 C15 C2 122.60(16) . . ?
C16 C15 C23 102.94(17) . . ?
C23 C15 C1 113.60(16) . . ?
C23 C15 C2 110.73(15) . . ?
C17 C16 C15 132.70(19) . . ?
C17 C16 C21 119.16(19) . . ?
C21 C16 C15 108.13(17) . . ?
C16 C17 H17 120.3 . . ?
C16 C17 C18 119.3(2) . . ?
C18 C17 H17 120.3 . . ?
C17 C18 H18 119.7 . . ?
C19 C18 C17 120.6(2) . . ?
C19 C18 H18 119.7 . . ?
C18 C19 H19 119.3 . . ?
C18 C19 C20 121.4(2) . . ?
C20 C19 H19 119.3 . . ?
C19 C20 H20 121.2 . . ?
C19 C20 C21 117.6(3) . . ?
C21 C20 H20 121.2 . . ?
C16 C21 N3 109.85(18) . . ?
C20 C21 N3 128.2(2) . . ?
C20 C21 C16 121.9(2) . . ?
N3 C22 H22A 109.5 . . ?
N3 C22 H22B 109.5 . . ?
N3 C22 H22C 109.5 . . ?
H22A C22 H22B 109.5 . . ?
H22A C22 H22C 109.5 . . ?
H22B C22 H22C 109.5 . . ?
O2 C23 N3 125.6(2) . . ?
O2 C23 C15 126.7(2) . . ?
N3 C23 C15 107.73(17) . . ?
C8 C24 H24 119.5 . . ?
C25 C24 C8 121.1(2) . . ?
C25 C24 H24 119.5 . . ?
C11 C25 C24 120.0(2) . . ?
C11 C25 H25 120.0 . . ?
C24 C25 H25 120.0 . . ?
F27 C26 C5 111.9(2) . . ?
F27 C26 F29 104.4(2) . . ?
F28 C26 C5 113.7(2) . . ?
F28 C26 F27 107.4(2) . . ?
F28 C26 F29 106.0(3) . . ?
F29 C26 C5 112.9(2) . . ?

loop_
_geom_bond_atom_site_label_1
_geom_bond_atom_site_label_2
_geom_bond_distance
_geom_bond_site_symmetry_2
_geom_bond_publ_flag
O1 C9 1.383(3) . ?
O1 C14 1.429(3) . ?
O2 C23 1.213(2) . ?
C1 C6 1.288(3) . ?
C1 C7 1.518(3) . ?
C1 C15 1.537(3) . ?
C2 H2 0.9900 . ?
C2 C7 1.549(3) . ?
C2 C8 1.499(3) . ?
C2 C15 1.594(3) . ?
N3 C21 1.400(3) . ?
N3 C22 1.451(3) . ?
N3 C23 1.360(3) . ?
C28 H28 0.9400 . ?
C28 C27 1.353(4) . ?
C28 C13 1.385(4) . ?
C27 H27 0.9400 . ?
C27 C3 1.377(3) . ?
C3 H3 0.9400 . ?
C3 C4 1.391(3) . ?
C4 C5 1.482(3) . ?
C4 C12 1.393(3) . ?
C5 C6 1.319(3) . ?
C5 C26 1.491(4) . ?
C7 H7 0.9900 . ?
C7 C14 1.487(3) . ?
C8 C9 1.391(3) . ?
C8 C24 1.395(3) . ?
C9 C10 1.390(3) . ?
C10 H10 0.9400 . ?
C10 C11 1.377(4) . ?
C11 H11 0.9400 . ?
C11 C25 1.373(4) . ?
C12 H12 0.9400 . ?
C12 C13 1.377(3) . ?
C13 H13 0.9400 . ?
C14 H14A 0.9800 . ?
C14 H14B 0.9800 . ?
C15 C16 1.492(3) . ?
C15 C23 1.537(3) . ?
C16 C17 1.371(3) . ?
C16 C21 1.400(3) . ?
C17 H17 0.9400 . ?
C17 C18 1.395(3) . ?
C18 H18 0.9400 . ?
C18 C19 1.371(4) . ?
C19 H19 0.9400 . ?
C19 C20 1.381(4) . ?
C20 H20 0.9400 . ?
C20 C21 1.382(3) . ?
C22 H22A 0.9700 . ?
C22 H22B 0.9700 . ?
C22 H22C 0.9700 . ?
C24 H24 0.9400 . ?
C24 C25 1.385(3) . ?
C25 H25 0.9400 . ?
C26 F27 1.343(3) . ?
C26 F28 1.316(3) . ?
C26 F29 1.359(4) . ?

loop_
_geom_torsion_atom_site_label_1
_geom_torsion_atom_site_label_2
_geom_torsion_atom_site_label_3
_geom_torsion_atom_site_label_4
_geom_torsion
_geom_torsion_site_symmetry_1
_geom_torsion_site_symmetry_2
_geom_torsion_site_symmetry_3
_geom_torsion_site_symmetry_4
_geom_torsion_publ_flag
O1 C9 C10 C11 -180.0(2) . . . . ?
C1 C7 C14 O1 -53.6(3) . . . . ?
C1 C15 C16 C17 50.5(3) . . . . ?
C1 C15 C16 C21 -129.46(19) . . . . ?
C1 C15 C23 O2 -46.2(3) . . . . ?
C1 C15 C23 N3 135.18(18) . . . . ?
C2 C7 C14 O1 49.6(2) . . . . ?
C2 C8 C9 O1 1.2(3) . . . . ?
C2 C8 C9 C10 -177.74(18) . . . . ?
C2 C8 C24 C25 177.97(18) . . . . ?
C2 C15 C16 C17 -56.4(3) . . . . ?
C2 C15 C16 C21 123.63(19) . . . . ?
C2 C15 C23 O2 49.1(3) . . . . ?
C2 C15 C23 N3 -129.54(17) . . . . ?
C28 C27 C3 C4 0.8(4) . . . . ?
C27 C28 C13 C12 1.2(4) . . . . ?
C27 C3 C4 C5 -173.9(2) . . . . ?
C27 C3 C4 C12 1.5(3) . . . . ?
C3 C4 C5 C6 156.2(2) . . . . ?
C3 C4 C5 C26 -21.9(3) . . . . ?
C3 C4 C12 C13 -2.4(3) . . . . ?
C4 C5 C26 F27 -51.0(3) . . . . ?
C4 C5 C26 F28 -172.9(2) . . . . ?
C4 C5 C26 F29 66.4(3) . . . . ?
C4 C12 C13 C28 1.1(4) . . . . ?
C5 C4 C12 C13 173.1(2) . . . . ?
C6 C1 C7 C2 -152.9(2) . . . . ?
C6 C1 C7 C14 -34.6(3) . . . . ?
C6 C1 C15 C2 153.7(2) . . . . ?
C6 C1 C15 C16 27.6(3) . . . . ?
C6 C1 C15 C23 -95.2(3) . . . . ?
C6 C5 C26 F27 130.8(2) . . . . ?
C6 C5 C26 F28 9.0(4) . . . . ?
C6 C5 C26 F29 -111.8(2) . . . . ?
C7 C1 C15 C2 -16.13(14) . . . . ?
C7 C1 C15 C16 -142.26(18) . . . . ?
C7 C1 C15 C23 94.94(18) . . . . ?
C7 C2 C8 C9 -4.3(3) . . . . ?
C7 C2 C8 C24 176.21(17) . . . . ?
C7 C2 C15 C1 15.80(14) . . . . ?
C7 C2 C15 C16 140.14(18) . . . . ?
C7 C2 C15 C23 -98.10(17) . . . . ?
C8 C2 C7 C1 100.19(17) . . . . ?
C8 C2 C7 C14 -20.9(2) . . . . ?
C8 C2 C15 C1 -98.07(17) . . . . ?
C8 C2 C15 C16 26.3(3) . . . . ?
C8 C2 C15 C23 148.03(17) . . . . ?
C8 C9 C10 C11 -1.0(3) . . . . ?
C8 C24 C25 C11 0.5(3) . . . . ?
C9 O1 C14 C7 -52.9(2) . . . . ?
C9 C8 C24 C25 -1.5(3) . . . . ?
C9 C10 C11 C25 -0.1(4) . . . . ?
C10 C11 C25 C24 0.4(4) . . . . ?
C12 C4 C5 C6 -19.2(3) . . . . ?
C12 C4 C5 C26 162.8(2) . . . . ?
C13 C28 C27 C3 -2.2(4) . . . . ?
C14 O1 C9 C8 28.4(3) . . . . ?
C14 O1 C9 C10 -152.6(2) . . . . ?
C15 C1 C7 C2 16.59(15) . . . . ?
C15 C1 C7 C14 134.86(19) . . . . ?
C15 C2 C7 C1 -15.97(14) . . . . ?
C15 C2 C7 C14 -137.09(18) . . . . ?
C15 C2 C8 C9 94.8(2) . . . . ?
C15 C2 C8 C24 -84.7(2) . . . . ?
C15 C16 C17 C18 -179.7(2) . . . . ?
C15 C16 C21 N3 -0.3(2) . . . . ?
C15 C16 C21 C20 179.02(19) . . . . ?
C16 C15 C23 O2 -178.2(2) . . . . ?
C16 C15 C23 N3 3.2(2) . . . . ?
C16 C17 C18 C19 0.3(3) . . . . ?
C17 C16 C21 N3 179.74(17) . . . . ?
C17 C16 C21 C20 -0.9(3) . . . . ?
C17 C18 C19 C20 -0.1(4) . . . . ?
C18 C19 C20 C21 -0.6(4) . . . . ?
C19 C20 C21 N3 -179.7(2) . . . . ?
C19 C20 C21 C16 1.1(3) . . . . ?
C21 N3 C23 O2 177.8(2) . . . . ?
C21 N3 C23 C15 -3.5(2) . . . . ?
C21 C16 C17 C18 0.2(3) . . . . ?
C22 N3 C21 C16 -179.45(19) . . . . ?
C22 N3 C21 C20 1.3(3) . . . . ?
C22 N3 C23 O2 -0.3(3) . . . . ?
C22 N3 C23 C15 178.39(19) . . . . ?
C23 N3 C21 C16 2.5(2) . . . . ?
C23 N3 C21 C20 -176.7(2) . . . . ?
C23 C15 C16 C17 178.3(2) . . . . ?
C23 C15 C16 C21 -1.7(2) . . . . ?
C24 C8 C9 O1 -179.28(18) . . . . ?
C24 C8 C9 C10 1.8(3) . . . . ?
